data_7055580
loop_
_publ_author_name
'Casas, Jos\'e S.'
'Couce, Mar\'ia D.'
'Garc\'ia-Vega, Manuel'
'S\'anchez, Agust\'in'
'Sordo, Jos\'e'
'V\'azquez L\'opez, Ezequiel M.'

_publ_section_title
;
 Phenylmercury(ii) sulfanylpropenoates: an example of symmetrization with
 the 3-(2-methoxyphenyl)-2-sulfanylpropenoato ligand
;
_journal_issue 8
_journal_name_full 'New J. Chem.'
_journal_page_first 6735
_journal_paper_doi 10.1039/C6NJ00624H
_journal_volume 40
_journal_year 2016
_chemical_formula_sum 'C22 H29 Hg N O3 S'
_chemical_formula_weight 588.11
_chemical_name_systematic
;
 ?
;
_space_group_IT_number 2
_symmetry_cell_setting triclinic
_symmetry_space_group_name_Hall '-P 1'
_symmetry_space_group_name_H-M 'P -1'
_atom_sites_solution_hydrogens geom
_atom_sites_solution_primary direct
_atom_sites_solution_secondary difmap
_audit_creation_method SHELXL-97
_audit_update_record
;
2016-02-24 deposited with the CCDC.
2016-05-27 downloaded from the CCDC.
;
_cell_angle_alpha 111.613(4)
_cell_angle_beta 95.651(4)
_cell_angle_gamma 109.288(4)
_cell_formula_units_Z 2
_cell_length_a 9.977(3)
_cell_length_b 10.614(3)
_cell_length_c 12.809(3)
_cell_measurement_reflns_used 3966
_cell_measurement_temperature 293(2)
_cell_measurement_theta_max 23.81
_cell_measurement_theta_min 2.19
_cell_volume 1152.2(6)
_computing_cell_refinement 'Bruker SAINT'
_computing_data_collection 'Bruker SMART'
_computing_data_reduction 'Bruker SAINT'
_computing_structure_refinement 'SHELXL-97 (Sheldrick, 1997)'
_computing_structure_solution 'SHELXS-97 (Sheldrick, 1990)'
_diffrn_ambient_temperature 293(2)
_diffrn_measured_fraction_theta_full 0.991
_diffrn_measured_fraction_theta_max 0.991
_diffrn_measurement_device_type 'Bruker SMART 1000 CCD'
_diffrn_measurement_method '\f and \w scans'
_diffrn_radiation_monochromator graphite
_diffrn_radiation_source 'fine-focus sealed tube'
_diffrn_radiation_type MoK\a
_diffrn_radiation_wavelength 0.71073
_diffrn_reflns_av_R_equivalents 0.0316
_diffrn_reflns_av_sigmaI/netI 0.0428
_diffrn_reflns_limit_h_max 11
_diffrn_reflns_limit_h_min -11
_diffrn_reflns_limit_k_max 12
_diffrn_reflns_limit_k_min -12
_diffrn_reflns_limit_l_max 15
_diffrn_reflns_limit_l_min -15
_diffrn_reflns_number 8905
_diffrn_reflns_theta_full 25.18
_diffrn_reflns_theta_max 25.18
_diffrn_reflns_theta_min 1.77
_diffrn_standards_number 0
_exptl_absorpt_coefficient_mu 6.791
_exptl_absorpt_correction_T_max 0.6861
_exptl_absorpt_correction_T_min 0.1425
_exptl_absorpt_correction_type multi-scan
_exptl_absorpt_process_details 'SADABS v.2008/1; (Sheldrick 1996)'
_exptl_crystal_colour colourless
_exptl_crystal_density_diffrn 1.695
_exptl_crystal_density_method 'not measured'
_exptl_crystal_description plate
_exptl_crystal_F_000 576
_exptl_crystal_size_max 0.47
_exptl_crystal_size_mid 0.23
_exptl_crystal_size_min 0.06
_refine_diff_density_max 0.683
_refine_diff_density_min -0.615
_refine_diff_density_rms 0.089
_refine_ls_extinction_method none
_refine_ls_goodness_of_fit_ref 1.033
_refine_ls_hydrogen_treatment mixed
_refine_ls_matrix_type full
_refine_ls_number_parameters 258
_refine_ls_number_reflns 4102
_refine_ls_number_restraints 0
_refine_ls_restrained_S_all 1.033
_refine_ls_R_factor_all 0.0384
_refine_ls_R_factor_gt 0.0279
_refine_ls_shift/su_max 0.001
_refine_ls_shift/su_mean 0.000
_refine_ls_structure_factor_coef Fsqd
_refine_ls_weighting_details 'calc w=1/[\s^2^(Fo^2^)+(0.0297P)^2^+0.0590P] where P=(Fo^2^+2Fc^2^)/3'
_refine_ls_weighting_scheme calc
_refine_ls_wR_factor_gt 0.0621
_refine_ls_wR_factor_ref 0.0676
_reflns_number_gt 3444
_reflns_number_total 4102
_reflns_threshold_expression >2sigma(I)
_cod_data_source_file c6nj00624h2.cif
_cod_data_source_block 3
_cod_depositor_comments
;
The following automatic conversions were performed:

'_symmetry_cell_setting' value 'Triclinic' changed to 'triclinic'
according to
/usr/data/users/saulius/crontab/automatic-downloads/rss-feeds/RSC/lib/dictionaries/cif_core.dic
dictionary named 'cif_core.dic' version 2.4.2 from 2011-04-26.

Automatic conversion script
Id: cif_fix_values 4268 2015-11-12 08:31:59Z antanas 

 Adding full bibliography for 7055579--7055582.cif.
;
_cod_original_cell_volume 1152.1(5)
_cod_original_sg_symbol_H-M P-1
_cod_database_code 7055580

loop_
_symmetry_equiv_pos_as_xyz
'x, y, z'
'-x, -y, -z'

loop_
_atom_site_label
_atom_site_type_symbol
_atom_site_fract_x
_atom_site_fract_y
_atom_site_fract_z
_atom_site_U_iso_or_equiv
_atom_site_adp_type
_atom_site_occupancy
_atom_site_symmetry_multiplicity
_atom_site_calc_flag
_atom_site_refinement_flags
Hg1 Hg 0.440517(19) 0.28256(2) 0.979783(15) 0.05844(9) Uani 1 1 d .
S1 S 0.50817(13) 0.48721(16) 1.16027(10) 0.0622(3) Uani 1 1 d .
C11 C 0.3397(5) 0.0899(5) 0.8277(4) 0.0578(12) Uani 1 1 d .
O2 O 0.9189(3) 0.5432(4) 1.1658(3) 0.0628(9) Uani 1 1 d .
O1 O 0.7181(3) 0.3693(4) 1.0333(3) 0.0601(8) Uani 1 1 d .
C3 C 0.7573(5) 0.5894(5) 1.3290(4) 0.0422(10) Uani 1 1 d .
H3 H 0.8562 0.6072 1.3481 0.051 Uiso 1 1 calc R
C4 C 0.6953(5) 0.6391(5) 1.4284(3) 0.0447(10) Uani 1 1 d .
C1 C 0.7820(5) 0.4739(5) 1.1304(4) 0.0483(11) Uani 1 1 d .
C2 C 0.6930(4) 0.5222(5) 1.2152(3) 0.0399(9) Uani 1 1 d .
C6 C 0.6803(6) 0.6646(6) 1.6219(4) 0.0644(14) Uani 1 1 d .
H6 H 0.7099 0.6523 1.6874 0.077 Uiso 1 1 calc R
C5 C 0.7399(5) 0.6231(5) 1.5284(4) 0.0507(11) Uani 1 1 d .
C9 C 0.5942(5) 0.7033(5) 1.4288(4) 0.0535(11) Uani 1 1 d .
H9 H 0.5650 0.7176 1.3644 0.064 Uiso 1 1 calc R
C12 C 0.2448(7) 0.0847(7) 0.7394(5) 0.0787(16) Uani 1 1 d .
H12 H 0.2298 0.1697 0.7482 0.094 Uiso 1 1 calc R
C7 C 0.5783(6) 0.7236(6) 1.6190(5) 0.0717(16) Uani 1 1 d .
H7 H 0.5370 0.7487 1.6817 0.086 Uiso 1 1 calc R
C13 C 0.1717(8) -0.0403(9) 0.6394(6) 0.105(2) Uani 1 1 d .
H13 H 0.1071 -0.0405 0.5818 0.126 Uiso 1 1 calc R
C16 C 0.3598(7) -0.0387(7) 0.8114(6) 0.0837(18) Uani 1 1 d .
H16 H 0.4242 -0.0392 0.8687 0.100 Uiso 1 1 calc R
C8 C 0.5357(6) 0.7465(6) 1.5241(4) 0.0652(14) Uani 1 1 d .
H8 H 0.4689 0.7902 1.5236 0.078 Uiso 1 1 calc R
C15 C 0.2837(9) -0.1681(7) 0.7089(9) 0.114(3) Uani 1 1 d .
H15 H 0.2945 -0.2553 0.6987 0.137 Uiso 1 1 calc R
C14 C 0.1937(10) -0.1627(10) 0.6247(8) 0.121(3) Uani 1 1 d .
H14 H 0.1462 -0.2465 0.5551 0.145 Uiso 1 1 calc R
O3 O 0.8401(4) 0.5603(4) 1.5240(3) 0.0614(9) Uani 1 1 d .
N1 N 0.8826(4) 0.2541(4) 0.8885(3) 0.0453(8) Uani 1 1 d .
H1A H 0.9514 0.3264 0.8791 0.054 Uiso 1 1 calc R
H1B H 0.8347 0.2966 0.9368 0.054 Uiso 1 1 calc R
C44 C 0.9593(6) 0.1887(6) 0.9468(5) 0.0635(14) Uani 1 1 d .
H44 H 1.0010 0.1314 0.8909 0.076 Uiso 1 1 calc R
C31 C 0.8945(7) 0.5471(7) 1.6252(5) 0.0819(17) Uani 1 1 d .
H31A H 0.9428 0.6434 1.6885 0.123 Uiso 1 1 calc R
H31B H 0.9629 0.5008 1.6102 0.123 Uiso 1 1 calc R
H31C H 0.8142 0.4881 1.6449 0.123 Uiso 1 1 calc R
C46 C 1.0820(6) 0.3103(8) 1.0465(5) 0.0824(18) Uani 1 1 d .
H46A H 1.1466 0.3740 1.0194 0.124 Uiso 1 1 calc R
H46B H 1.1355 0.2690 1.0810 0.124 Uiso 1 1 calc R
H46C H 1.0428 0.3660 1.1032 0.124 Uiso 1 1 calc R
C45 C 0.8505(8) 0.0860(9) 0.9824(8) 0.118(3) Uani 1 1 d .
H45A H 0.8004 0.1378 1.0302 0.177 Uiso 1 1 calc R
H45B H 0.9011 0.0504 1.0253 0.177 Uiso 1 1 calc R
H45C H 0.7806 0.0040 0.9145 0.177 Uiso 1 1 calc R
C41 C 0.7753(5) 0.1515(5) 0.7731(4) 0.0582(12) Uani 1 1 d .
H41 H 0.7019 0.0702 0.7817 0.070 Uiso 1 1 calc R
C42 C 0.6993(6) 0.2369(7) 0.7382(5) 0.0801(17) Uani 1 1 d .
H42A H 0.6631 0.2858 0.8010 0.120 Uiso 1 1 calc R
H42B H 0.6188 0.1702 0.6713 0.120 Uiso 1 1 calc R
H42C H 0.7676 0.3089 0.7200 0.120 Uiso 1 1 calc R
C43 C 0.8532(7) 0.0880(7) 0.6848(5) 0.0857(18) Uani 1 1 d .
H43A H 0.7850 0.0289 0.6100 0.129 Uiso 1 1 calc R
H43B H 0.8924 0.0279 0.7073 0.129 Uiso 1 1 calc R
H43C H 0.9317 0.1670 0.6811 0.129 Uiso 1 1 calc R

loop_
_atom_site_aniso_label
_atom_site_aniso_U_11
_atom_site_aniso_U_22
_atom_site_aniso_U_33
_atom_site_aniso_U_23
_atom_site_aniso_U_13
_atom_site_aniso_U_12
Hg1 0.05017(13) 0.06101(15) 0.04769(12) 0.01059(9) 0.01342(8) 0.01656(10)
S1 0.0488(7) 0.0845(10) 0.0414(6) 0.0080(6) 0.0101(5) 0.0341(7)
C11 0.058(3) 0.048(3) 0.052(3) 0.012(2) 0.021(2) 0.011(2)
O2 0.0457(18) 0.079(2) 0.061(2) 0.0288(18) 0.0229(16) 0.0206(18)
O1 0.0505(18) 0.079(2) 0.0419(18) 0.0104(17) 0.0183(15) 0.0304(18)
C3 0.043(2) 0.044(3) 0.042(2) 0.020(2) 0.0095(19) 0.018(2)
C4 0.047(2) 0.042(3) 0.037(2) 0.0139(19) 0.0106(19) 0.012(2)
C1 0.052(3) 0.062(3) 0.049(3) 0.031(2) 0.024(2) 0.031(3)
C2 0.042(2) 0.042(3) 0.039(2) 0.0176(19) 0.0127(18) 0.019(2)
C6 0.076(3) 0.067(4) 0.037(3) 0.015(2) 0.016(2) 0.020(3)
C5 0.056(3) 0.050(3) 0.039(2) 0.017(2) 0.013(2) 0.015(2)
C9 0.056(3) 0.055(3) 0.043(2) 0.013(2) 0.011(2) 0.023(2)
C12 0.086(4) 0.068(4) 0.059(3) 0.017(3) 0.015(3) 0.016(3)
C7 0.077(4) 0.075(4) 0.049(3) 0.014(3) 0.033(3) 0.023(3)
C13 0.105(5) 0.090(6) 0.066(4) -0.002(4) 0.012(4) 0.017(5)
C16 0.071(4) 0.077(5) 0.114(5) 0.041(4) 0.047(4) 0.036(3)
C8 0.061(3) 0.066(4) 0.056(3) 0.009(3) 0.017(3) 0.029(3)
C15 0.104(6) 0.048(4) 0.171(9) 0.017(5) 0.077(6) 0.030(4)
C14 0.098(6) 0.093(6) 0.098(6) -0.017(5) 0.039(5) 0.013(5)
O3 0.079(2) 0.071(2) 0.0439(18) 0.0277(17) 0.0129(16) 0.039(2)
N1 0.049(2) 0.048(2) 0.047(2) 0.0219(18) 0.0206(17) 0.0238(18)
C44 0.076(3) 0.082(4) 0.070(3) 0.043(3) 0.036(3) 0.058(3)
C31 0.111(5) 0.088(4) 0.058(3) 0.042(3) 0.013(3) 0.042(4)
C46 0.084(4) 0.119(6) 0.064(3) 0.041(4) 0.014(3) 0.062(4)
C45 0.113(5) 0.141(7) 0.174(8) 0.125(7) 0.057(5) 0.067(5)
C41 0.051(3) 0.057(3) 0.052(3) 0.017(2) 0.013(2) 0.011(2)
C42 0.079(4) 0.103(5) 0.060(3) 0.036(3) 0.009(3) 0.038(4)
C43 0.084(4) 0.077(4) 0.064(4) 0.003(3) 0.024(3) 0.024(3)

loop_
_atom_type_symbol
_atom_type_description
_atom_type_scat_dispersion_real
_atom_type_scat_dispersion_imag
_atom_type_scat_source
C C 0.0033 0.0016 'International Tables Vol C Tables 4.2.6.8 and 6.1.1.4'
H H 0.0000 0.0000 'International Tables Vol C Tables 4.2.6.8 and 6.1.1.4'
N N 0.0061 0.0033 'International Tables Vol C Tables 4.2.6.8 and 6.1.1.4'
O O 0.0106 0.0060 'International Tables Vol C Tables 4.2.6.8 and 6.1.1.4'
S S 0.1246 0.1234 'International Tables Vol C Tables 4.2.6.8 and 6.1.1.4'
Hg Hg -2.3894 9.2266 'International Tables Vol C Tables 4.2.6.8 and 6.1.1.4'

loop_
_geom_angle_atom_site_label_1
_geom_angle_atom_site_label_2
_geom_angle_atom_site_label_3
_geom_angle
_geom_angle_site_symmetry_3
C11 Hg1 S1 168.44(13) .
C11 Hg1 O1 112.88(15) .
S1 Hg1 O1 77.92(8) .
C11 Hg1 S1 94.29(15) 2_667
S1 Hg1 S1 90.35(5) 2_667
O1 Hg1 S1 86.80(8) 2_667
C2 S1 Hg1 102.84(14) .
C12 C11 C16 117.2(5) .
C12 C11 Hg1 120.0(4) .
C16 C11 Hg1 122.8(4) .
C1 O1 Hg1 115.2(3) .
C2 C3 C4 129.8(4) .
C9 C4 C5 117.7(4) .
C9 C4 C3 123.0(4) .
C5 C4 C3 119.2(4) .
O1 C1 O2 124.1(4) .
O1 C1 C2 119.6(4) .
O2 C1 C2 116.3(4) .
C3 C2 C1 118.7(4) .
C3 C2 S1 122.3(3) .
C1 C2 S1 119.0(3) .
C7 C6 C5 120.5(5) .
O3 C5 C6 123.8(4) .
O3 C5 C4 115.5(4) .
C6 C5 C4 120.6(4) .
C4 C9 C8 121.3(4) .
C13 C12 C11 122.4(7) .
C6 C7 C8 120.7(5) .
C14 C13 C12 119.5(8) .
C11 C16 C15 120.5(7) .
C7 C8 C9 119.2(5) .
C14 C15 C16 118.4(7) .
C13 C14 C15 121.9(8) .
C5 O3 C31 118.0(4) .
C44 N1 C41 117.1(4) .
C46 C44 N1 109.1(4) .
C46 C44 C45 112.9(5) .
N1 C44 C45 109.6(4) .
N1 C41 C42 107.7(4) .
N1 C41 C43 110.3(4) .
C42 C41 C43 112.6(5) .

loop_
_geom_bond_atom_site_label_1
_geom_bond_atom_site_label_2
_geom_bond_distance
_geom_bond_site_symmetry_2
Hg1 C11 2.076(5) .
Hg1 S1 2.3543(13) .
Hg1 O1 2.542(3) .
Hg1 S1 3.4691(16) 2_667
S1 C2 1.770(4) .
C11 C12 1.374(8) .
C11 C16 1.388(8) .
O2 C1 1.257(5) .
O1 C1 1.243(5) .
C3 C2 1.339(6) .
C3 C4 1.469(6) .
C4 C9 1.390(6) .
C4 C5 1.403(6) .
C1 C2 1.520(6) .
C6 C7 1.364(8) .
C6 C5 1.381(7) .
C5 O3 1.367(5) .
C9 C8 1.394(6) .
C12 C13 1.364(8) .
C7 C8 1.379(7) .
C13 C14 1.336(11) .
C16 C15 1.404(10) .
C15 C14 1.365(12) .
O3 C31 1.429(6) .
N1 C44 1.499(6) .
N1 C41 1.500(6) .
C44 C46 1.493(8) .
C44 C45 1.502(8) .
C41 C42 1.511(7) .
C41 C43 1.515(7) .

loop_
_geom_hbond_atom_site_label_D
_geom_hbond_atom_site_label_H
_geom_hbond_atom_site_label_A
_geom_hbond_distance_DH
_geom_hbond_distance_HA
_geom_hbond_distance_DA
_geom_hbond_angle_DHA
_geom_hbond_site_symmetry_A
N1 H1A O2 0.90 1.86 2.755(5) 170.8 2_767
N1 H1B O1 0.90 1.91 2.808(4) 174.7 .
